data_2203371
loop_
_publ_author_name
'Lee, Uk'
'Joo, Hea-Chung'
'Park, Ki-Min'

_publ_section_title
;
 A diprotonated hexatungstoplatinate(IV),
 Na~6~[H~2~PtW~6~O~24~]&#x00B7;22H~2~O
;
_journal_issue 4
_journal_name_full 'Acta Crystallographica Section E'
_journal_page_first i55
_journal_page_last i57
_journal_paper_doi 10.1107/S1600536804004970
_journal_volume 60
_journal_year 2004
_chemical_formula_iupac 'Na6 [H2 Pt W6 O24], 22H2 O'
_chemical_formula_moiety 'H2 O24 Pt W6 6-, 22H2 O, 6Na 1+'
_chemical_formula_structural 'Na6 [H2 Pt W6 O24], 22H2 O'
_chemical_formula_sum 'H46 Na6 O46 Pt W6'
_chemical_formula_weight 2218.50
_chemical_name_systematic ?
_space_group_IT_number 2
_symmetry_cell_setting triclinic
_symmetry_space_group_name_Hall '-P 1'
_symmetry_space_group_name_H-M 'P -1'
_atom_sites_solution_primary direct
_atom_sites_solution_secondary difmap
_audit_creation_method SHELXL-97
_cell_angle_alpha 113.130(10)
_cell_angle_beta 107.170(10)
_cell_angle_gamma 99.480(10)
_cell_formula_units_Z 1
_cell_length_a 10.0280(10)
_cell_length_b 10.5910(10)
_cell_length_c 12.109(3)
_cell_measurement_reflns_used 27
_cell_measurement_temperature 298(2)
_cell_measurement_theta_max 10.5
_cell_measurement_theta_min 9.6
_cell_volume 1070.8(3)
_computing_cell_refinement 'STADI4 (Stoe & Cie, 1996)'
_computing_data_collection 'STADI4 (Stoe & Cie, 1996)'
_computing_data_reduction 'X-RED (Stoe & Cie, 1996)'
_computing_molecular_graphics 'ORTEP-3 (Farrugia, 1997) and DIAMOND (Brandenburg, 1998)'
_computing_publication_material 'SHELXL97-2 (Sheldrick, 1997)'
_computing_structure_refinement 'SHELXL97-2 (Sheldrick, 1997)'
_computing_structure_solution 'SHELXS97 (Sheldrick, 1990)'
_diffrn_ambient_temperature 298(2)
_diffrn_measured_fraction_theta_full 0.998
_diffrn_measured_fraction_theta_max 0.998
_diffrn_measurement_device_type 'Stoe Stadi-4'
_diffrn_measurement_method '\w/2-\q scans'
_diffrn_radiation_monochromator graphite
_diffrn_radiation_source 'fine-focus sealed tube'
_diffrn_radiation_type MoK\a
_diffrn_radiation_wavelength 0.71069
_diffrn_reflns_av_R_equivalents 0.0000
_diffrn_reflns_av_sigmaI/netI 0.0234
_diffrn_reflns_limit_h_max 13
_diffrn_reflns_limit_h_min 0
_diffrn_reflns_limit_k_max 13
_diffrn_reflns_limit_k_min -13
_diffrn_reflns_limit_l_max 14
_diffrn_reflns_limit_l_min -15
_diffrn_reflns_number 4896
_diffrn_reflns_theta_full 27.49
_diffrn_reflns_theta_max 27.49
_diffrn_reflns_theta_min 1.99
_diffrn_standards_decay_% 3.7
_diffrn_standards_interval_time 60
_diffrn_standards_number 3
_exptl_absorpt_coefficient_mu 19.483
_exptl_absorpt_correction_T_max 0.1556
_exptl_absorpt_correction_T_min 0.0505
_exptl_absorpt_correction_type numerical
_exptl_absorpt_process_details '(X-SHAPE; Stoe & Cie, 1996)'
_exptl_crystal_colour 'pale yellow'
_exptl_crystal_density_diffrn 3.440
_exptl_crystal_density_method 'not measured'
_exptl_crystal_description 'hexagonal prism'
_exptl_crystal_F_000 1002
_exptl_crystal_size_max 0.26
_exptl_crystal_size_mid 0.13
_exptl_crystal_size_min 0.10
_refine_diff_density_max 2.618
_refine_diff_density_min -2.184
_refine_ls_extinction_coef 0.0073(2)
_refine_ls_extinction_expression Fc^*^=kFc[1+0.001xFc2^\l3^/sin(2\q)]^-1/4^
_refine_ls_extinction_method SHELXL97
_refine_ls_goodness_of_fit_ref 1.113
_refine_ls_hydrogen_treatment noref
_refine_ls_matrix_type full
_refine_ls_number_parameters 275
_refine_ls_number_reflns 4896
_refine_ls_number_restraints 0
_refine_ls_restrained_S_all 1.113
_refine_ls_R_factor_all 0.0444
_refine_ls_R_factor_gt 0.0354
_refine_ls_shift/su_max 0.000
_refine_ls_shift/su_mean 0.000
_refine_ls_structure_factor_coef Fsqd
_refine_ls_weighting_details 'calc w=1/[\s2^(Fo2^)+(0.0492P)2^+10.2521P] where P=(Fo2^+2Fc2^)/3'
_refine_ls_weighting_scheme calc
_refine_ls_wR_factor_gt 0.0886
_refine_ls_wR_factor_ref 0.0964
_reflns_number_gt 4223
_reflns_number_total 4896
_reflns_threshold_expression I>2\s(I)
_cod_data_source_file br6139.cif
_cod_data_source_block I
_cod_database_code 2203371
_cod_database_fobs_code 2203371

loop_
_symmetry_equiv_pos_as_xyz
'x, y, z'
'-x, -y, -z'

loop_
_atom_site_label
_atom_site_fract_x
_atom_site_fract_y
_atom_site_fract_z
_atom_site_U_iso_or_equiv
_atom_site_adp_type
_atom_site_calc_flag
_atom_site_refinement_flags
_atom_site_occupancy
_atom_site_type_symbol
Pt 0.5000 0.5000 0.5000 0.01087(11) Uani d S 1 Pt
W1 0.33879(4) 0.25398(4) 0.56051(3) 0.01577(11) Uani d . 1 W
W2 0.18378(3) 0.24979(4) 0.27524(3) 0.01620(11) Uani d . 1 W
W3 0.35661(3) 0.49681(4) 0.21816(3) 0.01555(11) Uani d . 1 W
O1 0.5484(6) 0.3639(6) 0.5718(6) 0.0154(11) Uani d . 1 O
O2 0.2980(6) 0.4155(6) 0.4870(6) 0.0145(11) Uani d . 1 O
O3 0.4132(7) 0.3558(7) 0.3086(6) 0.0164(12) Uani d . 1 O
O4 0.2786(7) 0.1568(7) 0.3713(6) 0.0207(13) Uani d . 1 O
O5 0.1810(7) 0.4127(7) 0.2372(6) 0.0191(12) Uani d . 1 O
O6 0.5666(7) 0.5787(7) 0.2672(6) 0.0192(12) Uani d . 1 O
O7 0.4046(7) 0.1226(7) 0.5879(7) 0.0277(15) Uani d . 1 O
O8 0.1655(7) 0.2209(8) 0.5668(7) 0.0254(14) Uani d . 1 O
O9 0.0154(7) 0.2248(7) 0.2904(7) 0.0244(14) Uani d . 1 O
O10 0.1492(7) 0.1124(7) 0.1216(6) 0.0286(15) Uani d . 1 O
O11 0.3242(7) 0.3612(8) 0.0622(6) 0.0257(14) Uani d . 1 O
O12 0.2935(7) 0.6262(8) 0.1880(7) 0.0268(14) Uani d . 1 O
Na1 0.0692(4) 0.7606(5) 0.5278(4) 0.0343(9) Uani d . 1 Na
Na2 0.1244(9) 0.7539(10) 0.2315(9) 0.0366(19) Uani d P 0.50 Na
Na3 0.2998(5) 0.7366(5) 0.0474(4) 0.0365(10) Uani d . 1 Na
Na4 0.5000 1.0000 0.0000 0.0337(13) Uani d S 1 Na
O13 -0.0149(10) 0.5605(12) 0.3040(10) 0.069(3) Uani d . 1 O
O14 0.1830(9) 0.6111(9) 0.6065(8) 0.0377(18) Uani d . 1 O
O15 0.1706(9) 1.0201(10) 0.6822(9) 0.046(2) Uani d . 1 O
O16 0.2762(11) 0.8203(10) 0.4749(12) 0.066(3) Uani d . 1 O
O17 -0.0453(16) 0.8666(14) 0.1383(15) 0.092(4) Uani d . 1 O
O18 0.0423(11) 0.6340(17) 0.0027(11) 0.086(4) Uani d . 1 O
O19 0.3787(16) 0.9433(13) 0.2571(9) 0.083(4) Uani d . 1 O
O20 0.2839(8) 0.5013(9) -0.1066(7) 0.0386(18) Uani d . 1 O
O21 0.5540(8) 0.8287(9) 0.0809(8) 0.0374(18) Uani d . 1 O
O22 0.2395(8) 0.8982(9) -0.0435(7) 0.0340(17) Uani d . 1 O
O23 0.5561(9) 1.1732(9) 0.2230(8) 0.0386(19) Uani d . 1 O

loop_
_atom_site_aniso_label
_atom_site_aniso_U_11
_atom_site_aniso_U_22
_atom_site_aniso_U_33
_atom_site_aniso_U_12
_atom_site_aniso_U_13
_atom_site_aniso_U_23
Pt 0.0097(2) 0.0108(2) 0.0115(2) 0.00414(15) 0.00272(16) 0.00544(16)
W1 0.01467(17) 0.01440(18) 0.01787(18) 0.00371(13) 0.00488(14) 0.00872(14)
W2 0.01195(17) 0.01535(18) 0.01674(18) 0.00270(12) 0.00167(13) 0.00680(14)
W3 0.01353(17) 0.01868(19) 0.01336(17) 0.00541(13) 0.00341(13) 0.00777(14)
O1 0.015(3) 0.012(3) 0.019(3) 0.007(2) 0.005(2) 0.007(2)
O2 0.013(3) 0.014(3) 0.020(3) 0.007(2) 0.007(2) 0.009(2)
O3 0.018(3) 0.017(3) 0.013(3) 0.004(2) 0.003(2) 0.009(2)
O4 0.023(3) 0.018(3) 0.024(3) 0.013(3) 0.008(3) 0.010(3)
O5 0.017(3) 0.026(3) 0.022(3) 0.011(3) 0.010(3) 0.016(3)
O6 0.015(3) 0.022(3) 0.020(3) 0.005(2) 0.007(2) 0.011(3)
O7 0.025(3) 0.025(3) 0.037(4) 0.010(3) 0.008(3) 0.019(3)
O8 0.014(3) 0.031(4) 0.032(4) 0.006(3) 0.006(3) 0.018(3)
O9 0.013(3) 0.029(4) 0.033(4) 0.007(3) 0.007(3) 0.017(3)
O10 0.029(4) 0.026(4) 0.021(3) 0.009(3) 0.006(3) 0.005(3)
O11 0.024(3) 0.029(4) 0.020(3) 0.007(3) 0.008(3) 0.008(3)
O12 0.025(3) 0.031(4) 0.031(4) 0.014(3) 0.013(3) 0.018(3)
Na1 0.025(2) 0.034(2) 0.045(2) 0.0125(17) 0.0128(19) 0.0191(19)
Na2 0.030(4) 0.049(5) 0.034(5) 0.020(4) 0.011(4) 0.021(4)
Na3 0.034(2) 0.040(2) 0.037(2) 0.0095(19) 0.0115(19) 0.023(2)
Na4 0.032(3) 0.026(3) 0.035(3) 0.007(2) 0.011(3) 0.009(2)
O13 0.035(5) 0.063(7) 0.060(6) 0.032(5) -0.006(4) -0.005(5)
O14 0.040(4) 0.036(4) 0.039(4) 0.022(4) 0.016(4) 0.016(4)
O15 0.043(5) 0.046(5) 0.047(5) 0.002(4) 0.024(4) 0.021(4)
O16 0.059(6) 0.033(5) 0.121(10) 0.015(4) 0.066(7) 0.027(5)
O17 0.086(9) 0.071(9) 0.102(10) 0.018(7) 0.041(8) 0.023(7)
O18 0.035(5) 0.163(13) 0.062(7) 0.012(7) 0.007(5) 0.070(8)
O19 0.150(12) 0.085(8) 0.030(5) 0.096(9) 0.026(6) 0.026(5)
O20 0.032(4) 0.056(5) 0.033(4) 0.017(4) 0.017(3) 0.022(4)
O21 0.033(4) 0.035(4) 0.041(4) 0.019(3) 0.014(4) 0.011(3)
O22 0.027(4) 0.040(4) 0.033(4) 0.015(3) 0.012(3) 0.014(3)
O23 0.047(5) 0.036(4) 0.034(4) 0.027(4) 0.019(4) 0.011(3)

loop_
_atom_type_symbol
_atom_type_description
_atom_type_scat_dispersion_real
_atom_type_scat_dispersion_imag
_atom_type_scat_source
W W -0.8490 6.8722 'International Tables Vol C Tables 4.2.6.8 and 6.1.1.4'
O O 0.0106 0.0060 'International Tables Vol C Tables 4.2.6.8 and 6.1.1.4'
H H 0.0000 0.0000 'International Tables Vol C Tables 4.2.6.8 and 6.1.1.4'
Pt Pt -1.7033 8.3905 'International Tables Vol C Tables 4.2.6.8 and 6.1.1.4'
Na Na 0.0362 0.0249 'International Tables Vol C Tables 4.2.6.8 and 6.1.1.4'

loop_
_geom_angle_atom_site_label_1
_geom_angle_atom_site_label_2
_geom_angle_atom_site_label_3
_geom_angle_site_symmetry_1
_geom_angle_site_symmetry_3
_geom_angle
_geom_angle_publ_flag
W1 Pt W3 . . 120.926(16) ?
W2 Pt W3 . . 60.384(15) ?
W1 Pt W2 . . 60.558(17) ?
W3 W1 Pt 2_666 . 60.372(17) ?
W3 W1 W2 2_666 . 120.538(17) ?
W1 W3 Pt 2_666 . 60.554(15) ?
Pt W1 W2 . . 60.182(16) ?
Pt W2 W3 . . 59.256(17) ?
O2 Pt O2 . 2_666 180.0000(10) ?
O2 Pt O1 . . 82.6(2) ?
O2 Pt O1 2_666 . 97.4(2) ?
O1 Pt O1 . 2_666 180.0000(10) ?
O2 Pt O3 . 2_666 97.4(2) ?
O2 Pt O3 2_666 2_666 82.6(2) ?
O1 Pt O3 . 2_666 82.1(2) ?
O1 Pt O3 2_666 2_666 97.9(2) ?
O2 Pt O3 . . 82.6(2) ?
O2 Pt O3 2_666 . 97.4(2) ?
O1 Pt O3 . . 97.9(2) ?
O1 Pt O3 2_666 . 82.1(2) ?
O3 Pt O3 2_666 . 180.0000(10) ?
O7 W1 O8 . . 104.4(3) ?
O7 W1 O6 . 2_666 102.2(3) ?
O8 W1 O6 . 2_666 94.5(3) ?
O7 W1 O4 . . 96.2(3) ?
O8 W1 O4 . . 99.1(3) ?
O6 W1 O4 2_666 . 153.6(3) ?
O7 W1 O1 . . 92.2(3) ?
O8 W1 O1 . . 161.7(3) ?
O6 W1 O1 2_666 . 73.9(2) ?
O4 W1 O1 . . 86.7(3) ?
O7 W1 O2 . . 161.6(3) ?
O8 W1 O2 . . 91.6(3) ?
O6 W1 O2 2_666 . 85.3(2) ?
O4 W1 O2 . . 71.9(2) ?
O1 W1 O2 . . 73.6(2) ?
O10 W2 O9 . . 105.1(3) ?
O10 W2 O4 . . 95.1(3) ?
O9 W2 O4 . . 101.0(3) ?
O10 W2 O5 . . 100.5(3) ?
O9 W2 O5 . . 97.0(3) ?
O4 W2 O5 . . 152.2(3) ?
O10 W2 O3 . . 93.1(3) ?
O9 W2 O3 . . 160.6(3) ?
O4 W2 O3 . . 83.5(2) ?
O5 W2 O3 . . 72.9(2) ?
O10 W2 O2 . . 161.8(3) ?
O9 W2 O2 . . 90.5(3) ?
O4 W2 O2 . . 72.2(2) ?
O5 W2 O2 . . 86.7(2) ?
O3 W2 O2 . . 72.8(2) ?
O12 W3 O11 . . 103.9(3) ?
O12 W3 O6 . . 100.4(3) ?
O11 W3 O6 . . 95.0(3) ?
O12 W3 O5 . . 94.8(3) ?
O11 W3 O5 . . 99.0(3) ?
O6 W3 O5 . . 156.2(3) ?
O12 W3 O1 . 2_666 92.3(3) ?
O11 W3 O1 . 2_666 161.8(3) ?
O6 W3 O1 . 2_666 73.6(2) ?
O5 W3 O1 . 2_666 87.6(2) ?
O12 W3 O3 . . 161.6(3) ?
O11 W3 O3 . . 91.8(3) ?
O6 W3 O3 . . 87.6(2) ?
O5 W3 O3 . . 72.9(2) ?
O1 W3 O3 2_666 . 73.8(2) ?
O12 W3 W2 . . 127.0(2) ?
O11 W3 W2 . . 89.9(2) ?
O6 W3 W2 . . 129.52(18) ?
O5 W3 W2 . . 32.18(18) ?
O1 W3 W2 2_666 . 86.81(16) ?
O3 W3 W2 . . 41.99(15) ?
W1 W3 W2 2_666 . 120.898(19) ?
Pt W3 W2 . . 60.360(16) ?
W1 O1 W3 . 2_666 96.3(2) yes
W2 O2 W1 . . 95.1(2) yes
W3 O3 W2 . . 96.1(2) yes
W2 O4 W1 . . 117.1(3) yes
W2 O5 W3 . . 115.6(3) yes
W1 O6 W3 2_666 . 112.3(3) yes
Pt O1 W1 . . 103.5(2) ?
Pt O1 W3 . 2_666 103.0(2) ?
Pt O2 W2 . . 102.1(2) ?
Pt O2 W1 . . 100.3(2) ?
Pt O2 O14 . . 114.5(3) ?
Pt O3 W3 . . 101.0(3) ?
Pt O3 W2 . . 102.5(2) ?
O8 Na1 O16 2_566 . 124.9(4) ?
O8 Na1 O14 2_566 . 141.2(3) ?
O16 Na1 O14 . . 88.3(4) ?
O8 Na1 O15 2_566 . 92.3(3) ?
O16 Na1 O15 . . 81.4(3) ?
O14 Na1 O15 . . 114.3(3) ?
O8 Na1 O13 2_566 . 80.5(3) ?
O16 Na1 O13 . . 79.3(4) ?
O14 Na1 O13 . . 87.6(3) ?
O15 Na1 O13 . . 150.2(4) ?
O8 Na1 O9 2_566 2_566 83.0(2) ?
O16 Na1 O9 . 2_566 145.7(4) ?
O14 Na1 O9 . 2_566 76.4(3) ?
O15 Na1 O9 . 2_566 77.5(3) ?
O13 Na1 O9 . 2_566 129.4(4) ?
O18 Na2 O12 . . 74.8(4) ?
O18 Na2 O17 . . 71.1(5) ?
O12 Na2 O17 . . 141.8(5) ?
O18 Na2 O16 . . 157.9(6) ?
O12 Na2 O16 . . 83.6(4) ?
O17 Na2 O16 . . 130.8(5) ?
O18 Na2 O19 . . 91.7(4) ?
O12 Na2 O19 . . 70.3(3) ?
O17 Na2 O19 . . 94.0(5) ?
O16 Na2 O19 . . 85.0(4) ?
O18 Na2 O13 . . 107.2(5) ?
O12 Na2 O13 . . 93.5(4) ?
O17 Na2 O13 . . 112.4(5) ?
O16 Na2 O13 . . 69.2(3) ?
O19 Na2 O13 . . 151.2(4) ?
O19 Na3 O20 . . 156.9(4) ?
O19 Na3 O21 . . 82.0(4) ?
O20 Na3 O21 . . 89.9(3) ?
O19 Na3 O12 . . 77.7(4) ?
O20 Na3 O12 . . 84.6(3) ?
O21 Na3 O12 . . 108.4(3) ?
O19 Na3 O18 . . 101.0(5) ?
O20 Na3 O18 . . 87.4(4) ?
O21 Na3 O18 . . 177.0(4) ?
O12 Na3 O18 . . 72.5(3) ?
O19 Na3 O22 . . 85.9(3) ?
O20 Na3 O22 . . 115.6(3) ?
O21 Na3 O22 . . 88.9(3) ?
O12 Na3 O22 . . 153.9(3) ?
O18 Na3 O22 . . 91.2(4) ?
O23 Na4 O23 2_675 . 180.0(4) ?
O23 Na4 O21 2_675 . 92.4(3) ?
O23 Na4 O21 . . 87.6(3) ?
O23 Na4 O21 2_675 2_675 87.6(3) ?
O23 Na4 O21 . 2_675 92.4(3) ?
O21 Na4 O21 . 2_675 180.0000(10) ?
O23 Na4 O22 2_675 2_675 92.7(3) ?
O23 Na4 O22 . 2_675 87.3(3) ?
O21 Na4 O22 . 2_675 92.1(3) ?
O21 Na4 O22 2_675 2_675 87.9(3) ?
O23 Na4 O22 2_675 . 87.3(3) ?
O23 Na4 O22 . . 92.7(3) ?
O21 Na4 O22 . . 87.9(3) ?
O21 Na4 O22 2_675 . 92.1(3) ?
O22 Na4 O22 2_675 . 180.0 ?

loop_
_geom_bond_atom_site_label_1
_geom_bond_atom_site_label_2
_geom_bond_site_symmetry_2
_geom_bond_distance
_geom_bond_publ_flag
Pt W1 . 3.2789(5) ?
Pt W2 . 3.3099(8) ?
Pt W3 . 3.2730(9) ?
W1 W2 . 3.3222(9) ?
W1 W3 2_666 3.2300(9) ?
W2 W3 . 3.3107(6) ?
Pt O1 . 2.008(6) yes
Pt O2 . 2.008(6) yes
Pt O3 . 2.013(6) yes
W1 O1 . 2.166(6) yes
W1 O2 . 2.257(6) yes
W1 O4 . 1.949(6) yes
W1 O6 2_666 1.940(6) yes
W1 O7 . 1.737(7) yes
W1 O8 . 1.745(6) yes
W2 O2 . 2.244(6) yes
W2 O3 . 2.227(6) yes
W2 O4 . 1.945(6) yes
W2 O5 . 1.955(6) yes
W2 O9 . 1.740(6) yes
W2 O10 . 1.739(6) yes
W3 O1 2_666 2.170(6) yes
W3 O3 . 2.224(6) yes
W3 O5 . 1.958(6) yes
W3 O6 . 1.948(6) yes
W3 O11 . 1.757(6) yes
W3 O12 . 1.718(7) yes
Na1 Na2 . 3.760(10) yes
Na2 Na3 . 3.190(10) yes
Na3 Na4 . 3.498(4) yes
Na1 O8 2_566 2.372(8) yes
Na1 O9 2_566 2.544(8) yes
Na1 O13 . 2.470(10) yes
Na1 O14 . 2.420(9) yes
Na1 O15 . 2.450(10) yes
Na1 O16 . 2.406(9) yes
Na2 O12 . 2.388(11) yes
Na2 O13 . 2.85(2) yes
Na2 O16 . 2.62(2) yes
Na2 O17 . 2.49(2) yes
Na2 O18 . 2.35(2) yes
Na2 O19 . 2.83(2) yes
Na3 O12 . 2.424(8) yes
Na3 O18 . 2.440(10) yes
Na3 O19 . 2.400(10) yes
Na3 O20 . 2.399(9) yes
Na3 O21 . 2.423(9) yes
Na3 O22 . 2.435(9) yes
Na4 O21 . 2.439(8) yes
Na4 O22 . 2.465(7) yes
Na4 O23 . 2.418(8) yes

loop_
_geom_hbond_atom_site_label_D
_geom_hbond_atom_site_label_A
_geom_hbond_site_symmetry_A
_geom_hbond_distance_DA
_geom_hbond_publ_flag
O13 O5 . 2.810(10) yes
O13 O14 2_566 2.99(2) yes
O13 O20 2_565 2.790(10) yes
O14 O2 . 2.671(9) yes
O14 O9 2_566 3.070(10) yes
O14 O23 2_676 2.730(10) yes
O15 O8 1_565 2.970(10) yes
O15 O17 2_576 2.79(2) yes
O15 O21 2_676 2.950(10) yes
O16 O1 2_666 2.840(10) yes
O16 O7 1_565 2.820(10) yes
O17 O10 1_565 3.10(2) yes
O17 O11 2_565 2.95(2) yes
O17 O15 2_576 2.79(2) yes
O17 O18 . 2.81(2) yes
O18 O5 2_565 2.890(10) yes
O18 O12 . 2.880(10) yes
O18 O18 2_565 2.79(3) yes
O19 O4 1_565 2.670(10) yes
O19 O7 2_666 2.800(10) yes
O19 O12 . 3.020(10) yes
O19 O23 . 3.01(2) yes
O20 O6 2_665 2.755(9) yes
O20 O11 . 2.940(10) yes
O20 O13 2_565 2.790(10) yes
O21 O11 2_665 2.800(10) yes
O21 O15 2_676 2.950(10) yes
O22 O9 2_565 2.920(10) yes
O22 O10 1_565 2.850(10) yes
O23 O3 1_565 2.661(9) yes
